data_7119556
loop_
_publ_author_name
'Li, Bin'
'Kundu, Subrata'
'Zhu, Hongping'
'Keil, Helena'
'Herbst-Irmer, Regine'
'Stalke, Dietmar'
'Frenking, Gernot'
'Andrada, Diego M.'
'Roesky, Herbert W.'

_publ_section_title
;
 An open route to asymmetric substituted Al-Al bonds using Al(i)- and
 Al(iii)-precursors.
;
_journal_issue 17
_journal_name_full 'Chemical communications (Cambridge, England)'
_journal_page_first 2543
_journal_page_last 2546
_journal_paper_doi 10.1039/c7cc00325k
_journal_volume 53
_journal_year 2017
_chemical_formula_moiety 'C20 H31 Al I3 N'
_chemical_formula_sum 'C20 H31 Al I3 N'
_chemical_formula_weight 693.14
_space_group_crystal_system monoclinic
_space_group_IT_number 14
_space_group_name_Hall '-P 2yn'
_space_group_name_H-M_alt 'P 1 21/n 1'
_symmetry_space_group_name_Hall '-P 2yn'
_symmetry_space_group_name_H-M 'P 1 21/n 1'
_atom_sites_solution_hydrogens geom
_audit_creation_method SHELXL-2016/5
_audit_update_record
;
2016-11-11 deposited with the CCDC.
2017-01-27 downloaded from the CCDC.
;
_cell_angle_alpha 90
_cell_angle_beta 94.99(2)
_cell_angle_gamma 90
_cell_formula_units_Z 4
_cell_length_a 9.092(2)
_cell_length_b 17.918(3)
_cell_length_c 15.271(2)
_cell_measurement_reflns_used 9982
_cell_measurement_temperature 100(2)
_cell_measurement_theta_max 21.297
_cell_measurement_theta_min 2.178
_cell_volume 2478.4(8)
_computing_cell_refinement 'SAINT V8.30C'
_computing_data_collection 'APEX2 v2012.2'
_computing_data_reduction 'SAINT V8.30C'
_computing_molecular_graphics 'XP Version 5.1'
_computing_publication_material 'XP Version 5.1'
_computing_structure_refinement 'SHELXL-2016/5 (Sheldrick, 2016)'
_computing_structure_solution 'SHELXT(G.M.Sheldrick,Acta Cryst.(2015)A71,3-8)'
_diffrn_ambient_temperature 100(2)
_diffrn_measured_fraction_theta_full 1.000
_diffrn_measured_fraction_theta_max 1.000
_diffrn_measurement_device_type 'Bruker Smart APEX II Quazar'
_diffrn_measurement_method 'omega scans'
_diffrn_radiation_type AgK\a
_diffrn_radiation_wavelength 0.56086
_diffrn_reflns_av_R_equivalents 0.0363
_diffrn_reflns_av_unetI/netI 0.0168
_diffrn_reflns_Laue_measured_fraction_full 1.000
_diffrn_reflns_Laue_measured_fraction_max 1.000
_diffrn_reflns_limit_h_max 11
_diffrn_reflns_limit_h_min -11
_diffrn_reflns_limit_k_max 23
_diffrn_reflns_limit_k_min -23
_diffrn_reflns_limit_l_max 19
_diffrn_reflns_limit_l_min -19
_diffrn_reflns_number 72237
_diffrn_reflns_point_group_measured_fraction_full 1.000
_diffrn_reflns_point_group_measured_fraction_max 1.000
_diffrn_reflns_theta_full 19.665
_diffrn_reflns_theta_max 21.375
_diffrn_reflns_theta_min 1.386
_diffrn_source 'INCOATEC Microsource'
_exptl_absorpt_coefficient_mu 2.028
_exptl_absorpt_correction_T_max 0.7446
_exptl_absorpt_correction_T_min 0.7035
_exptl_absorpt_correction_type multi-scan
_exptl_absorpt_process_details SADABS-2016/2
_exptl_crystal_colour yellow
_exptl_crystal_density_diffrn 1.858
_exptl_crystal_description block
_exptl_crystal_F_000 1320
_exptl_crystal_size_max 0.300
_exptl_crystal_size_mid 0.200
_exptl_crystal_size_min 0.200
_refine_diff_density_max 0.877
_refine_diff_density_min -0.738
_refine_diff_density_rms 0.075
_refine_ls_extinction_method none
_refine_ls_goodness_of_fit_ref 1.042
_refine_ls_hydrogen_treatment constr
_refine_ls_matrix_type full
_refine_ls_number_parameters 234
_refine_ls_number_reflns 5700
_refine_ls_number_restraints 0
_refine_ls_restrained_S_all 1.042
_refine_ls_R_factor_all 0.0208
_refine_ls_R_factor_gt 0.0157
_refine_ls_shift/su_max 0.003
_refine_ls_shift/su_mean 0.000
_refine_ls_structure_factor_coef Fsqd
_refine_ls_weighting_details 'w=1/[\s^2^(Fo^2^)+(0.0084P)^2^+2.1146P] where P=(Fo^2^+2Fc^2^)/3'
_refine_ls_weighting_scheme calc
_refine_ls_wR_factor_gt 0.0295
_refine_ls_wR_factor_ref 0.0310
_reflns_Friedel_coverage 0.000
_reflns_number_gt 5054
_reflns_number_total 5700
_reflns_threshold_expression 'I > 2\s(I)'
_cod_data_source_file c7cc00325k2.cif
_cod_data_source_block pub_1b
_cod_depositor_comments 'Adding full bibliography for 7119554--7119556.cif.'
_cod_database_code 7119556
_shelx_shelxl_version_number 2016/5
_shelx_space_group_comment
;
The symmetry employed for this shelxl refinement is uniquely defined
by the following loop, which should always be used as a source of
symmetry information in preference to the above space-group names.
They are only intended as comments.
;

loop_
_space_group_symop_operation_xyz
'x, y, z'
'-x+1/2, y+1/2, -z+1/2'
'-x, -y, -z'
'x-1/2, -y-1/2, z-1/2'

loop_
_atom_site_label
_atom_site_type_symbol
_atom_site_fract_x
_atom_site_fract_y
_atom_site_fract_z
_atom_site_U_iso_or_equiv
_atom_site_adp_type
_atom_site_occupancy
_atom_site_site_symmetry_order
_atom_site_calc_flag
_atom_site_refinement_flags_posn
_atom_site_refinement_flags_adp
Al1 Al 0.53903(6) 0.24453(3) 0.66939(4) 0.01173(11) Uani 1 1 d . .
I1 I 0.47052(2) 0.12788(2) 0.58118(2) 0.02221(4) Uani 1 1 d . .
I2 I 0.72507(2) 0.21188(2) 0.79783(2) 0.01858(3) Uani 1 1 d . .
I3 I 0.65551(2) 0.33244(2) 0.56673(2) 0.01681(3) Uani 1 1 d . .
C1 C 0.37361(19) 0.28338(10) 0.74023(11) 0.0098(3) Uani 1 1 d . .
C2 C 0.2589(2) 0.23426(10) 0.78015(12) 0.0132(4) Uani 1 1 d . .
C3 C 0.1760(2) 0.29002(10) 0.83551(12) 0.0136(4) Uani 1 1 d . .
H3A H 0.082157 0.305677 0.803004 0.016 Uiso 1 1 calc R U
H3B H 0.153550 0.266781 0.891631 0.016 Uiso 1 1 calc R U
C4 C 0.27807(19) 0.35702(10) 0.85287(12) 0.0112(4) Uani 1 1 d . .
N1 N 0.36868(15) 0.35069(8) 0.77225(9) 0.0082(3) Uani 1 1 d . .
C5 C 0.3808(2) 0.34573(11) 0.93709(12) 0.0158(4) Uani 1 1 d . .
H5A H 0.443431 0.301959 0.930290 0.024 Uiso 1 1 calc R U
H5B H 0.321500 0.338009 0.986927 0.024 Uiso 1 1 calc R U
H5C H 0.443030 0.390014 0.947802 0.024 Uiso 1 1 calc R U
C7 C 0.1516(2) 0.20272(11) 0.70535(14) 0.0195(4) Uani 1 1 d . .
H7A H 0.114942 0.243508 0.666623 0.029 Uiso 1 1 calc R U
H7B H 0.068261 0.178450 0.730451 0.029 Uiso 1 1 calc R U
H7C H 0.203373 0.166186 0.671471 0.029 Uiso 1 1 calc R U
C6 C 0.2018(2) 0.43220(10) 0.85546(12) 0.0143(4) Uani 1 1 d . .
H6A H 0.135892 0.438830 0.801743 0.021 Uiso 1 1 calc R U
H6B H 0.276056 0.471976 0.859581 0.021 Uiso 1 1 calc R U
H6C H 0.144140 0.434364 0.906720 0.021 Uiso 1 1 calc R U
C8 C 0.3282(2) 0.16833(11) 0.83342(14) 0.0198(4) Uani 1 1 d . .
H8A H 0.385784 0.137740 0.795606 0.030 Uiso 1 1 calc R U
H8B H 0.249913 0.137898 0.855560 0.030 Uiso 1 1 calc R U
H8C H 0.393114 0.187346 0.883022 0.030 Uiso 1 1 calc R U
C9 C 0.42221(19) 0.41616(9) 0.72696(11) 0.0085(3) Uani 1 1 d . .
C10 C 0.55516(19) 0.45190(10) 0.75511(12) 0.0105(4) Uani 1 1 d . .
C11 C 0.5974(2) 0.51206(10) 0.70514(13) 0.0146(4) Uani 1 1 d . .
H11 H 0.686334 0.537770 0.723007 0.017 Uiso 1 1 calc R U
C12 C 0.5136(2) 0.53534(10) 0.63041(13) 0.0163(4) Uani 1 1 d . .
H12 H 0.546418 0.575582 0.596603 0.020 Uiso 1 1 calc R U
C13 C 0.3814(2) 0.49983(10) 0.60485(12) 0.0142(4) Uani 1 1 d . .
H13 H 0.324129 0.516222 0.553425 0.017 Uiso 1 1 calc R U
C14 C 0.33072(19) 0.44056(10) 0.65309(12) 0.0106(4) Uani 1 1 d . .
C15 C 0.1801(2) 0.40718(10) 0.62414(12) 0.0137(4) Uani 1 1 d . .
H15 H 0.154969 0.370775 0.670196 0.016 Uiso 1 1 calc R U
C16 C 0.0597(2) 0.46762(11) 0.61683(14) 0.0195(4) Uani 1 1 d . .
H16A H 0.079759 0.503067 0.570466 0.029 Uiso 1 1 calc R U
H16B H 0.059470 0.494085 0.672983 0.029 Uiso 1 1 calc R U
H16C H -0.036803 0.444260 0.602394 0.029 Uiso 1 1 calc R U
C17 C 0.1823(2) 0.36467(12) 0.53722(14) 0.0244(5) Uani 1 1 d . .
H17A H 0.205273 0.399330 0.490661 0.037 Uiso 1 1 calc R U
H17B H 0.085406 0.341998 0.521900 0.037 Uiso 1 1 calc R U
H17C H 0.257736 0.325506 0.543485 0.037 Uiso 1 1 calc R U
C18 C 0.65378(19) 0.42941(11) 0.83576(12) 0.0129(4) Uani 1 1 d . .
H18 H 0.617290 0.380919 0.858003 0.015 Uiso 1 1 calc R U
C19 C 0.8149(2) 0.41929(12) 0.81535(13) 0.0182(4) Uani 1 1 d . .
H19A H 0.818877 0.385960 0.764732 0.027 Uiso 1 1 calc R U
H19B H 0.871959 0.397559 0.866504 0.027 Uiso 1 1 calc R U
H19C H 0.856808 0.467907 0.801781 0.027 Uiso 1 1 calc R U
C20 C 0.6461(2) 0.48859(12) 0.90825(13) 0.0204(4) Uani 1 1 d . .
H20A H 0.688979 0.535438 0.889281 0.031 Uiso 1 1 calc R U
H20B H 0.701493 0.471135 0.962279 0.031 Uiso 1 1 calc R U
H20C H 0.542765 0.496895 0.919341 0.031 Uiso 1 1 calc R U

loop_
_atom_site_aniso_label
_atom_site_aniso_U_11
_atom_site_aniso_U_22
_atom_site_aniso_U_33
_atom_site_aniso_U_23
_atom_site_aniso_U_13
_atom_site_aniso_U_12
Al1 0.0136(3) 0.0095(3) 0.0128(3) 0.0000(2) 0.0053(2) 0.0006(2)
I1 0.02700(7) 0.01493(7) 0.02616(8) -0.00955(5) 0.01052(6) -0.00442(5)
I2 0.01655(6) 0.01800(7) 0.02114(7) 0.00477(5) 0.00122(5) 0.00583(5)
I3 0.02433(7) 0.01304(6) 0.01460(6) 0.00067(5) 0.01053(5) -0.00110(5)
C1 0.0092(8) 0.0109(9) 0.0089(8) 0.0017(7) -0.0012(7) 0.0004(7)
C2 0.0142(9) 0.0103(9) 0.0159(10) 0.0006(7) 0.0062(8) -0.0020(7)
C3 0.0120(9) 0.0148(9) 0.0150(9) 0.0009(7) 0.0060(7) -0.0012(7)
C4 0.0113(8) 0.0146(9) 0.0086(8) 0.0010(7) 0.0062(7) 0.0007(7)
N1 0.0068(7) 0.0097(7) 0.0083(7) 0.0007(6) 0.0008(6) 0.0006(6)
C5 0.0161(9) 0.0202(10) 0.0116(9) 0.0023(8) 0.0037(8) 0.0012(8)
C7 0.0165(10) 0.0170(10) 0.0261(11) -0.0048(8) 0.0072(9) -0.0070(8)
C6 0.0133(9) 0.0147(9) 0.0155(10) -0.0019(8) 0.0055(8) 0.0018(7)
C8 0.0229(10) 0.0132(9) 0.0249(11) 0.0064(8) 0.0111(9) -0.0005(8)
C9 0.0103(8) 0.0067(8) 0.0091(8) -0.0001(7) 0.0043(7) 0.0005(7)
C10 0.0106(8) 0.0090(8) 0.0124(9) -0.0035(7) 0.0035(7) 0.0010(7)
C11 0.0120(9) 0.0109(9) 0.0215(10) -0.0021(8) 0.0055(8) -0.0026(7)
C12 0.0201(10) 0.0106(9) 0.0193(10) 0.0036(8) 0.0090(8) -0.0012(8)
C13 0.0177(9) 0.0127(9) 0.0121(9) 0.0013(7) 0.0012(8) 0.0035(8)
C14 0.0120(9) 0.0100(9) 0.0102(9) -0.0007(7) 0.0025(7) 0.0008(7)
C15 0.0135(9) 0.0153(9) 0.0117(9) 0.0017(7) -0.0024(7) -0.0010(7)
C16 0.0148(9) 0.0218(11) 0.0210(11) 0.0044(8) -0.0034(8) 0.0012(8)
C17 0.0259(11) 0.0280(12) 0.0184(11) -0.0044(9) -0.0034(9) -0.0024(9)
C18 0.0083(8) 0.0166(9) 0.0138(9) -0.0030(8) 0.0014(7) -0.0017(7)
C19 0.0111(9) 0.0231(11) 0.0204(10) -0.0011(8) 0.0010(8) -0.0004(8)
C20 0.0180(10) 0.0266(11) 0.0164(10) -0.0084(9) 0.0005(8) -0.0034(8)

loop_
_atom_type_symbol
_atom_type_description
_atom_type_scat_dispersion_real
_atom_type_scat_dispersion_imag
_atom_type_scat_source
C C 0.0015 0.0009 'International Tables Vol C Tables 4.2.6.8 and 6.1.1.4'
H H 0.0000 0.0000 'International Tables Vol C Tables 4.2.6.8 and 6.1.1.4'
N N 0.0030 0.0019 'International Tables Vol C Tables 4.2.6.8 and 6.1.1.4'
Al Al 0.0406 0.0313 'International Tables Vol C Tables 4.2.6.8 and 6.1.1.4'
I I -0.8919 1.1868 'International Tables Vol C Tables 4.2.6.8 and 6.1.1.4'

loop_
_geom_angle_atom_site_label_1
_geom_angle_atom_site_label_2
_geom_angle_atom_site_label_3
_geom_angle
C1 Al1 I3 118.91(6)
C1 Al1 I1 113.76(6)
I3 Al1 I1 106.38(2)
C1 Al1 I2 98.07(5)
I3 Al1 I2 109.64(2)
I1 Al1 I2 109.65(2)
N1 C1 C2 109.60(15)
N1 C1 Al1 124.27(13)
C2 C1 Al1 124.85(13)
C1 C2 C8 112.96(15)
C1 C2 C7 108.93(15)
C8 C2 C7 108.29(16)
C1 C2 C3 103.14(14)
C8 C2 C3 113.82(16)
C7 C2 C3 109.54(15)
C4 C3 C2 106.59(14)
C4 C3 H3A 110.4
C2 C3 H3A 110.4
C4 C3 H3B 110.4
C2 C3 H3B 110.4
H3A C3 H3B 108.6
C6 C4 C3 115.51(15)
C6 C4 C5 109.95(15)
C3 C4 C5 110.98(15)
C6 C4 N1 111.27(14)
C3 C4 N1 99.33(14)
C5 C4 N1 109.29(14)
C1 N1 C9 122.65(15)
C1 N1 C4 113.91(14)
C9 N1 C4 122.64(14)
C4 C5 H5A 109.5
C4 C5 H5B 109.5
H5A C5 H5B 109.5
C4 C5 H5C 109.5
H5A C5 H5C 109.5
H5B C5 H5C 109.5
C2 C7 H7A 109.5
C2 C7 H7B 109.5
H7A C7 H7B 109.5
C2 C7 H7C 109.5
H7A C7 H7C 109.5
H7B C7 H7C 109.5
C4 C6 H6A 109.5
C4 C6 H6B 109.5
H6A C6 H6B 109.5
C4 C6 H6C 109.5
H6A C6 H6C 109.5
H6B C6 H6C 109.5
C2 C8 H8A 109.5
C2 C8 H8B 109.5
H8A C8 H8B 109.5
C2 C8 H8C 109.5
H8A C8 H8C 109.5
H8B C8 H8C 109.5
C10 C9 C14 122.41(16)
C10 C9 N1 122.24(15)
C14 C9 N1 115.34(15)
C11 C10 C9 117.16(17)
C11 C10 C18 118.66(16)
C9 C10 C18 124.18(16)
C12 C11 C10 121.86(17)
C12 C11 H11 119.1
C10 C11 H11 119.1
C11 C12 C13 119.80(18)
C11 C12 H12 120.1
C13 C12 H12 120.1
C12 C13 C14 121.29(17)
C12 C13 H13 119.4
C14 C13 H13 119.4
C13 C14 C9 117.37(16)
C13 C14 C15 118.40(16)
C9 C14 C15 124.22(16)
C14 C15 C17 111.52(16)
C14 C15 C16 111.14(15)
C17 C15 C16 110.52(16)
C14 C15 H15 107.8
C17 C15 H15 107.8
C16 C15 H15 107.8
C15 C16 H16A 109.5
C15 C16 H16B 109.5
H16A C16 H16B 109.5
C15 C16 H16C 109.5
H16A C16 H16C 109.5
H16B C16 H16C 109.5
C15 C17 H17A 109.5
C15 C17 H17B 109.5
H17A C17 H17B 109.5
C15 C17 H17C 109.5
H17A C17 H17C 109.5
H17B C17 H17C 109.5
C10 C18 C19 112.00(15)
C10 C18 C20 109.93(15)
C19 C18 C20 109.36(15)
C10 C18 H18 108.5
C19 C18 H18 108.5
C20 C18 H18 108.5
C18 C19 H19A 109.5
C18 C19 H19B 109.5
H19A C19 H19B 109.5
C18 C19 H19C 109.5
H19A C19 H19C 109.5
H19B C19 H19C 109.5
C18 C20 H20A 109.5
C18 C20 H20B 109.5
H20A C20 H20B 109.5
C18 C20 H20C 109.5
H20A C20 H20C 109.5
H20B C20 H20C 109.5

loop_
_geom_bond_atom_site_label_1
_geom_bond_atom_site_label_2
_geom_bond_distance
Al1 C1 2.0494(19)
Al1 I3 2.5197(6)
Al1 I1 2.5347(7)
Al1 I2 2.5443(8)
C1 N1 1.304(2)
C1 C2 1.531(2)
C2 C8 1.538(3)
C2 C7 1.543(3)
C2 C3 1.546(3)
C3 C4 1.526(3)
C3 H3A 0.9900
C3 H3B 0.9900
C4 C6 1.517(2)
C4 C5 1.536(3)
C4 N1 1.544(2)
N1 C9 1.466(2)
C5 H5A 0.9800
C5 H5B 0.9800
C5 H5C 0.9800
C7 H7A 0.9800
C7 H7B 0.9800
C7 H7C 0.9800
C6 H6A 0.9800
C6 H6B 0.9800
C6 H6C 0.9800
C8 H8A 0.9800
C8 H8B 0.9800
C8 H8C 0.9800
C9 C10 1.402(2)
C9 C14 1.412(2)
C10 C11 1.394(3)
C10 C18 1.514(3)
C11 C12 1.381(3)
C11 H11 0.9500
C12 C13 1.386(3)
C12 H12 0.9500
C13 C14 1.393(3)
C13 H13 0.9500
C14 C15 1.525(2)
C15 C17 1.532(3)
C15 C16 1.537(3)
C15 H15 1.0000
C16 H16A 0.9800
C16 H16B 0.9800
C16 H16C 0.9800
C17 H17A 0.9800
C17 H17B 0.9800
C17 H17C 0.9800
C18 C19 1.535(2)
C18 C20 1.539(3)
C18 H18 1.0000
C19 H19A 0.9800
C19 H19B 0.9800
C19 H19C 0.9800
C20 H20A 0.9800
C20 H20B 0.9800
C20 H20C 0.9800
